data_1554170
loop_
_publ_author_name
'Pahl, Philipp'
'Schwarzenb\"ock, Christina'
'Herz, Fabian A. D.'
'Soller, Benedikt S.'
'Jandl, Christian'
'Rieger, Bernhard'

_publ_section_title
;
 Core-First Synthesis of Three-Armed Star-Shaped Polymers by Rare Earth
 Metal-Mediated Group Transfer Polymerization
;
_journal_issue 17
_journal_name_full Macromolecules
_journal_page_first 6569
_journal_paper_doi 10.1021/acs.macromol.7b01007
_journal_volume 50
_journal_year 2017
_chemical_compound_source 'see text'
_chemical_formula_moiety 'C48 H54 N2 O2 Y2'
_chemical_formula_sum 'C48 H54 N2 O2 Y2'
_chemical_formula_weight 868.75
_space_group_IT_number 14
_space_group_name_Hall '-P 2ybc'
_space_group_name_H-M_alt 'P 1 21/c 1'
_symmetry_cell_setting monoclinic
_symmetry_Int_Tables_number 14
_symmetry_space_group_name_Hall '-P 2ybc'
_symmetry_space_group_name_H-M 'P 1 21/c 1'
_atom_sites_solution_hydrogens mixed
_cell_angle_alpha 90
_cell_angle_beta 100.792(10)
_cell_angle_gamma 90
_cell_formula_units_Z 2
_cell_length_a 9.447(2)
_cell_length_b 15.805(5)
_cell_length_c 13.524(4)
_cell_measurement_reflns_used 6444
_cell_measurement_temperature 100
_cell_measurement_theta_max 26.2227
_cell_measurement_theta_min 2.5451
_cell_volume 1983.6(10)
_computing_cell_refinement 'SAINT (Bruker, 2014)'
_computing_data_collection 'APEX III Control Software (Bruker, 2015)'
_computing_data_reduction 'SAINT (Bruker, 2014)'
_computing_molecular_graphics 'PLATON (Spek, 2011)'
_computing_publication_material 'PLATON (Spek, 2011), enCIFer (Allen, 2014)'
_computing_structure_refinement 'SHELXL2014 (Sheldrick, 2014), SHELXLE (Huebschle, 2011)'
_computing_structure_solution 'SHELXT (Sheldrick, 2015)'
_diffrn_ambient_temperature 100
_diffrn_detector ' CCD '
_diffrn_detector_area_resol_mean 16
_diffrn_measured_fraction_theta_full 0.990
_diffrn_measured_fraction_theta_max 0.988
_diffrn_measurement_device ' \k-geometry diffractometer '
_diffrn_measurement_device_type ' Apex II CCD '
_diffrn_measurement_method ' phi- and omega-rotation '
_diffrn_radiation_monochromator 'Triumph monochromator'
_diffrn_radiation_probe x-ray
_diffrn_radiation_source 'fine-focus sealed tube'
_diffrn_radiation_type MoK\a
_diffrn_radiation_wavelength 0.71073
_diffrn_reflns_av_R_equivalents 0.0420
_diffrn_reflns_av_unetI/netI 0.0339
_diffrn_reflns_limit_h_max 9
_diffrn_reflns_limit_h_min -11
_diffrn_reflns_limit_k_max 18
_diffrn_reflns_limit_k_min -18
_diffrn_reflns_limit_l_max 16
_diffrn_reflns_limit_l_min -16
_diffrn_reflns_number 20806
_diffrn_reflns_reduction_process
;
;
_diffrn_reflns_theta_full 25.24
_diffrn_reflns_theta_max 25.34
_diffrn_reflns_theta_min 2.00
_exptl_absorpt_coefficient_mu 2.953
_exptl_absorpt_correction_T_max 0.7454
_exptl_absorpt_correction_T_min 0.6968
_exptl_absorpt_correction_type multi-scan
_exptl_absorpt_process_details 'SADABS 2014/5, Bruker, 2014'
_exptl_crystal_colour orange
_exptl_crystal_density_diffrn 1.454
_exptl_crystal_density_method 'Not Measured'
_exptl_crystal_description needle
_exptl_crystal_F_000 900
_exptl_crystal_size_max 0.319
_exptl_crystal_size_mid 0.127
_exptl_crystal_size_min 0.115
_refine_diff_density_max 0.383
_refine_diff_density_min -0.350
_refine_diff_density_rms 0.070
_refine_ls_extinction_method none
_refine_ls_goodness_of_fit_ref 1.079
_refine_ls_hydrogen_treatment mixed
_refine_ls_matrix_type full
_refine_ls_number_parameters 288
_refine_ls_number_reflns 3594
_refine_ls_number_restraints 112
_refine_ls_restrained_S_all 1.064
_refine_ls_R_factor_all 0.0435
_refine_ls_R_factor_gt 0.0305
_refine_ls_shift/su_max 0.001
_refine_ls_shift/su_mean 0.000
_refine_ls_structure_factor_coef Fsqd
_refine_ls_weighting_details 'W=1/[\S^2^(FO^2^)+(0.0300P)^2^+2.3195P] WHERE P=(FO^2^+2FC^2^)/3'
_refine_ls_weighting_scheme calc
_refine_ls_wR_factor_gt 0.0699
_refine_ls_wR_factor_ref 0.0738
_reflns_number_gt 2976
_reflns_number_total 3594
_reflns_threshold_expression I>2\s(I)
_cod_data_source_file ma7b01007_si_002.cif
_cod_data_source_block compound_9
_cod_original_sg_symbol_H-M 'P 21/c'
_cod_database_code 1554170

loop_
_space_group_symop_id
_space_group_symop_operation_xyz
1 x,y,z
2 -x,1/2+y,1/2-z
3 -x,-y,-z
4 x,1/2-y,1/2+z

loop_
_atom_site_aniso_label
_atom_site_aniso_U_11
_atom_site_aniso_U_22
_atom_site_aniso_U_33
_atom_site_aniso_U_23
_atom_site_aniso_U_13
_atom_site_aniso_U_12
Y1 0.0147(2) 0.0147(1) 0.0127(1) 0.0025(1) 0.0033(1) 0.0004(1)
O1 0.0184(11) 0.0158(10) 0.0251(11) 0.0041(8) -0.0009(8) -0.0016(8)
N1 0.0141(13) 0.0133(11) 0.0143(11) -0.0001(9) 0.0039(9) 0.0009(9)
C1 0.0152(17) 0.0210(15) 0.0136(14) 0.0030(12) 0.0035(12) -0.0018(12)
C2 0.0165(16) 0.0072(12) 0.0150(13) 0.0021(10) 0.0027(11) 0.0016(10)
C3 0.0180(16) 0.0087(12) 0.0116(13) 0.0005(10) 0.0045(11) 0.0009(10)
C4 0.0160(15) 0.0065(12) 0.0162(13) 0.0003(10) 0.0056(11) 0.0019(10)
C5 0.0115(15) 0.0151(13) 0.0156(14) -0.0020(11) 0.0016(11) -0.0022(10)
C6 0.0179(16) 0.0119(13) 0.0151(14) -0.0004(10) 0.0032(11) 0.0017(11)
C7 0.0203(17) 0.0276(16) 0.0139(14) -0.0012(12) 0.0023(11) -0.0045(12)
C8 0.0128(15) 0.0106(12) 0.0145(13) 0.0026(10) 0.0040(10) 0.0021(10)
C9 0.0107(15) 0.0115(13) 0.0169(14) 0.0006(10) 0.0019(11) -0.0018(10)
C10 0.0149(15) 0.0137(13) 0.0121(13) -0.0019(10) 0.0017(11) 0.0005(11)
C11 0.037(2) 0.049(2) 0.0250(17) 0.0024(15) 0.0132(15) 0.0225(17)
C12 0.042(2) 0.0273(17) 0.0321(18) -0.0080(14) 0.0205(16) -0.0001(15)
C13 0.028(2) 0.047(2) 0.0161(15) -0.0089(14) 0.0077(13) 0.0010(15)
C14 0.051(2) 0.0345(18) 0.0232(16) 0.0049(15) 0.0245(16) -0.0002(16)
C15 0.024(2) 0.069(3) 0.0326(19) -0.0222(18) 0.0197(15) -0.0141(17)
C16 0.0300(19) 0.0201(15) 0.0215(15) 0.0042(12) -0.0051(13) 0.0099(13)
C17 0.0148(17) 0.0191(15) 0.0423(19) 0.0032(13) 0.0000(14) 0.0068(12)
C18 0.0253(19) 0.0234(16) 0.0310(17) 0.0020(13) 0.0119(14) 0.0084(13)
C19 0.0270(18) 0.0146(14) 0.0260(16) -0.0027(12) 0.0028(13) 0.0042(12)
C20 0.0281(18) 0.0153(14) 0.0245(16) 0.0060(12) 0.0021(13) 0.0039(12)
C21 0.025(2) 0.019(2) 0.034(3) 0.0055(19) 0.0058(19) -0.0041(17)
C21A 0.026(3) 0.022(3) 0.033(3) 0.006(3) 0.004(3) -0.005(3)
C22 0.0229(18) 0.0254(18) 0.033(2) 0.0045(18) 0.0065(16) -0.0021(15)
C22A 0.025(2) 0.025(2) 0.035(3) 0.003(2) 0.003(2) -0.003(2)
C23 0.0217(19) 0.0260(19) 0.034(2) 0.0035(18) 0.0019(17) -0.0019(15)
C23A 0.022(2) 0.025(2) 0.035(3) 0.004(2) 0.002(2) -0.001(2)
C24 0.018(2) 0.021(2) 0.032(3) 0.0057(19) -0.0017(19) 0.0010(16)
C24A 0.019(3) 0.023(3) 0.034(3) 0.004(3) -0.001(3) 0.001(2)

loop_
_atom_site_label
_atom_site_type_symbol
_atom_site_thermal_displace_type
_atom_site_fract_x
_atom_site_fract_y
_atom_site_fract_z
_atom_site_occupancy
_atom_site_U_iso_or_equiv
_atom_site_calc_flag
_atom_site_refinement_flags
_atom_site_disorder_assembly
_atom_site_disorder_group
Y1 Y Uani 0.42534(3) 0.31682(2) 0.77807(2) 1.000 0.0139(1) d . . .
O1 O Uani 0.2096(2) 0.25444(11) 0.67675(14) 1.000 0.0204(6) d . . .
N1 N Uani 0.5978(2) 0.42709(13) 0.75540(16) 1.000 0.0137(7) d . . .
C1 C Uani 0.4050(3) 0.40520(18) 0.6206(2) 1.000 0.0165(9) d . . .
C2 C Uani 0.5523(3) 0.42691(15) 0.65312(19) 1.000 0.0129(8) d . . .
C3 C Uani 0.6519(3) 0.44234(15) 0.58872(19) 1.000 0.0125(8) d . . .
C4 C Uani 0.7925(3) 0.46318(15) 0.62807(19) 1.000 0.0126(8) d . . .
C5 C Uani 0.8344(3) 0.46677(16) 0.73418(19) 1.000 0.0142(8) d . . .
C6 C Uani 0.7356(3) 0.44838(16) 0.79409(19) 1.000 0.0150(8) d . . .
C7 C Uani 0.7778(3) 0.45041(19) 0.9070(2) 1.000 0.0207(9) d . . .
C8 C Uani 0.8979(3) 0.48296(16) 0.56211(19) 1.000 0.0125(8) d . . .
C9 C Uani 0.8846(3) 0.44714(16) 0.46616(19) 1.000 0.0131(8) d . . .
C10 C Uani 1.0155(3) 0.53644(16) 0.59394(19) 1.000 0.0137(8) d . . .
C11 C Uani 0.2397(4) 0.4234(2) 0.8430(2) 1.000 0.0360(11) d . . .
C12 C Uani 0.3742(4) 0.4446(2) 0.8958(2) 1.000 0.0321(11) d . . .
C13 C Uani 0.4247(4) 0.3795(2) 0.9597(2) 1.000 0.0299(11) d . . .
C14 C Uani 0.3207(4) 0.3157(2) 0.9492(2) 1.000 0.0340(10) d . . .
C15 C Uani 0.2036(4) 0.3428(3) 0.8756(3) 1.000 0.0400(14) d . . .
C16 C Uani 0.6089(3) 0.20952(18) 0.8828(2) 1.000 0.0252(9) d . . .
C17 C Uani 0.6846(3) 0.24204(18) 0.8117(2) 1.000 0.0261(10) d . . .
C18 C Uani 0.6173(3) 0.21231(19) 0.7160(2) 1.000 0.0257(10) d . . .
C19 C Uani 0.5026(3) 0.16022(17) 0.7293(2) 1.000 0.0228(9) d . . .
C20 C Uani 0.4959(3) 0.15854(17) 0.8318(2) 1.000 0.0230(9) d . . .
C21 C Uani 0.1524(6) 0.1711(4) 0.6905(5) 0.697(9) 0.0260(14) d DUP A 1
C21A C Uani 0.1332(15) 0.1815(9) 0.7104(10) 0.303(9) 0.0272(17) d DUP A 2
C22 C Uani -0.0097(5) 0.1803(3) 0.6618(4) 0.697(9) 0.0269(11) d DUP A 1
C22A C Uani 0.0121(12) 0.1654(6) 0.6219(10) 0.303(9) 0.0287(14) d DUP A 2
C23 C Uani -0.0218(6) 0.2429(4) 0.5740(4) 0.697(9) 0.0277(11) d DUP A 1
C23A C Uani -0.0374(14) 0.2563(7) 0.5951(11) 0.303(9) 0.0278(14) d DUP A 2
C24 C Uani 0.0974(9) 0.3051(5) 0.6147(9) 0.697(9) 0.0245(14) d DUP A 1
C24A C Uani 0.106(2) 0.3013(11) 0.603(2) 0.303(9) 0.0261(17) d DUP A 2
H1A H Uiso 0.373(3) 0.4006(18) 0.552(2) 1.000 0.0200 d U . .
H1B H Uiso 0.343(3) 0.4377(19) 0.649(2) 1.000 0.0200 d U . .
H3 H Uiso 0.62120 0.43830 0.51790 1.000 0.0150 c RU . .
H5 H Uiso 0.93030 0.48180 0.76390 1.000 0.0170 c RU . .
H7A H Uiso 0.88260 0.45610 0.92620 1.000 0.0310 c RU . .
H7B H Uiso 0.74700 0.39780 0.93500 1.000 0.0310 c RU . .
H7C H Uiso 0.73120 0.49860 0.93330 1.000 0.0310 c RU . .
H9 H Uiso 0.80540 0.41090 0.44200 1.000 0.0160 c RU . .
H10 H Uiso 1.02700 0.56210 0.65850 1.000 0.0160 c RU . .
H11 H Uiso 0.17200 0.46270 0.79950 1.000 0.0430 c RU . .
H12 H Uiso 0.41870 0.50210 0.89710 1.000 0.0390 c RU . .
H13 H Uiso 0.51080 0.38270 1.01520 1.000 0.0360 c RU . .
H14 H Uiso 0.32070 0.26610 0.99510 1.000 0.0410 c RU . .
H15 H Uiso 0.10660 0.31530 0.85950 1.000 0.0480 c RU . .
H16 H Uiso 0.64250 0.21120 0.95740 1.000 0.0300 c RU . .
H17 H Uiso 0.77950 0.27190 0.82720 1.000 0.0310 c RU . .
H18 H Uiso 0.65590 0.21840 0.65240 1.000 0.0310 c RU . .
H19 H Uiso 0.44570 0.12310 0.67640 1.000 0.0270 c RU . .
H20 H Uiso 0.43640 0.11870 0.86440 1.000 0.0280 c RU . .
H21A H Uiso 0.18070 0.15260 0.76130 0.697(9) 0.0310 c RUP A 1
H21B H Uiso 0.18820 0.12930 0.64660 0.697(9) 0.0310 c RUP A 1
H21C H Uiso 0.09500 0.19540 0.77180 0.303(9) 0.0330 c RUP A 2
H21D H Uiso 0.19740 0.13170 0.72400 0.303(9) 0.0330 c RUP A 2
H22A H Uiso -0.05150 0.20380 0.71780 0.697(9) 0.0320 c RUP A 1
H22B H Uiso -0.05670 0.12570 0.64010 0.697(9) 0.0320 c RUP A 1
H22C H Uiso -0.06570 0.13100 0.64150 0.303(9) 0.0340 c RUP A 2
H22D H Uiso 0.04730 0.13730 0.56570 0.303(9) 0.0340 c RUP A 2
H23A H Uiso -0.00430 0.21480 0.51200 0.697(9) 0.0330 c RUP A 1
H23B H Uiso -0.11730 0.27080 0.56020 0.697(9) 0.0330 c RUP A 1
H23C H Uiso -0.09510 0.26000 0.52610 0.303(9) 0.0330 c RUP A 2
H23D H Uiso -0.09400 0.27940 0.64350 0.303(9) 0.0330 c RUP A 2
H24A H Uiso 0.13480 0.33250 0.55900 0.697(9) 0.0300 c RUP A 1
H24B H Uiso 0.06170 0.34940 0.65560 0.697(9) 0.0300 c RUP A 1
H24C H Uiso 0.13720 0.30170 0.53700 0.303(9) 0.0320 c RUP A 2
H24D H Uiso 0.09890 0.36050 0.62540 0.303(9) 0.0320 c RUP A 2

loop_
_atom_type_symbol
_atom_type_description
_atom_type_scat_dispersion_real
_atom_type_scat_dispersion_imag
_atom_type_scat_source
C C 0.0033 0.0016 ' International Tables Vol C Tables 4.2.6.8 and 6.1.1.4'
H H 0.0000 0.0000 ' International Tables Vol C Tables 4.2.6.8 and 6.1.1.4'
N N 0.0061 0.0033 ' International Tables Vol C Tables 4.2.6.8 and 6.1.1.4'
O O 0.0106 0.0060 ' International Tables Vol C Tables 4.2.6.8 and 6.1.1.4'
Y Y -2.7962 3.5667 ' International Tables Vol C Tables 4.2.6.8 and 6.1.1.4'

loop_
_geom_angle_atom_site_label_1
_geom_angle_atom_site_label_2
_geom_angle_atom_site_label_3
_geom_angle
_geom_angle_site_symmetry_1
_geom_angle_site_symmetry_3
_geom_angle_publ_flag
O1 Y1 N1 136.37(7) . . yes
O1 Y1 C1 79.99(8) . . yes
O1 Y1 C2 108.33(7) . . yes
O1 Y1 C11 84.81(8) . . yes
O1 Y1 C12 114.51(9) . . yes
O1 Y1 C13 121.66(9) . . yes
O1 Y1 C14 94.47(9) . . yes
O1 Y1 C15 72.18(10) . . yes
O1 Y1 C16 115.93(8) . . yes
O1 Y1 C17 123.89(7) . . yes
O1 Y1 C18 96.73(8) . . yes
O1 Y1 C19 74.20(7) . . yes
O1 Y1 C20 85.04(7) . . yes
N1 Y1 C1 56.41(8) . . yes
N1 Y1 C2 28.78(7) . . yes
N1 Y1 C11 94.87(9) . . yes
N1 Y1 C12 74.62(9) . . yes
N1 Y1 C13 88.11(9) . . yes
N1 Y1 C14 118.37(9) . . yes
N1 Y1 C15 123.21(11) . . yes
N1 Y1 C16 97.99(8) . . yes
N1 Y1 C17 74.12(8) . . yes
N1 Y1 C18 83.97(8) . . yes
N1 Y1 C19 113.98(8) . . yes
N1 Y1 C20 124.55(8) . . yes
C1 Y1 C2 29.96(9) . . yes
C1 Y1 C11 88.72(9) . . yes
C1 Y1 C12 95.21(9) . . yes
C1 Y1 C13 124.21(9) . . yes
C1 Y1 C14 138.57(10) . . yes
C1 Y1 C15 112.55(11) . . yes
C1 Y1 C16 138.31(9) . . yes
C1 Y1 C17 108.06(9) . . yes
C1 Y1 C18 91.47(9) . . yes
C1 Y1 C19 106.43(9) . . yes
C1 Y1 C20 136.72(9) . . yes
C2 Y1 C11 100.60(9) . . yes
C2 Y1 C12 92.01(9) . . yes
C2 Y1 C13 113.37(9) . . yes
C2 Y1 C14 141.43(9) . . yes
C2 Y1 C15 130.38(11) . . yes
C2 Y1 C16 113.85(8) . . yes
C2 Y1 C17 84.08(8) . . yes
C2 Y1 C18 78.87(8) . . yes
C2 Y1 C19 104.64(8) . . yes
C2 Y1 C20 128.84(8) . . yes
C11 Y1 C12 29.74(11) . . yes
C11 Y1 C13 49.43(10) . . yes
C11 Y1 C14 49.85(9) . . yes
C11 Y1 C15 30.27(12) . . yes
C11 Y1 C16 128.97(8) . . yes
C11 Y1 C17 148.22(9) . . yes
C11 Y1 C18 178.46(10) . . yes
C11 Y1 C19 151.14(10) . . yes
C11 Y1 C20 130.18(9) . . yes
C12 Y1 C13 29.85(9) . . yes
C12 Y1 C14 49.72(10) . . yes
C12 Y1 C15 49.62(12) . . yes
C12 Y1 C16 109.87(9) . . yes
C12 Y1 C17 119.59(10) . . yes
C12 Y1 C18 148.73(10) . . yes
C12 Y1 C19 157.98(8) . . yes
C12 Y1 C20 127.84(9) . . yes
C13 Y1 C14 30.36(10) . . yes
C13 Y1 C15 49.87(12) . . yes
C13 Y1 C16 81.84(9) . . yes
C13 Y1 C17 99.68(10) . . yes
C13 Y1 C18 129.43(10) . . yes
C13 Y1 C19 128.14(9) . . yes
C13 Y1 C20 98.20(9) . . yes
C14 Y1 C15 30.31(11) . . yes
C14 Y1 C16 81.02(9) . . yes
C14 Y1 C17 108.87(9) . . yes
C14 Y1 C18 129.93(9) . . yes
C14 Y1 C19 111.43(9) . . yes
C14 Y1 C20 82.64(9) . . yes
C15 Y1 C16 109.05(11) . . yes
C15 Y1 C17 138.58(11) . . yes
C15 Y1 C18 150.47(12) . . yes
C15 Y1 C19 121.86(12) . . yes
C15 Y1 C20 100.78(12) . . yes
C16 Y1 C17 30.48(9) . . yes
C16 Y1 C18 50.35(8) . . yes
C16 Y1 C19 50.29(8) . . yes
C16 Y1 C20 30.89(9) . . yes
C17 Y1 C18 30.41(8) . . yes
C17 Y1 C19 49.94(9) . . yes
C17 Y1 C20 50.47(9) . . yes
C18 Y1 C19 30.05(9) . . yes
C18 Y1 C20 50.20(9) . . yes
C19 Y1 C20 30.31(8) . . yes
Y1 O1 C21 126.0(3) . . yes
Y1 O1 C24 122.7(3) . . yes
Y1 O1 C21A 123.2(5) . . yes
Y1 O1 C24A 124.1(7) . . yes
C21 O1 C24 108.9(4) . . yes
C21A O1 C24A 107.6(9) . . yes
Y1 N1 C2 91.99(15) . . yes
Y1 N1 C6 138.19(17) . . yes
C2 N1 C6 119.3(2) . . yes
Y1 C1 C2 87.54(16) . . yes
Y1 C2 N1 59.23(13) . . yes
Y1 C2 C1 62.51(14) . . yes
Y1 C2 C3 150.79(18) . . yes
N1 C2 C1 114.7(2) . . yes
N1 C2 C3 120.1(2) . . yes
C1 C2 C3 125.1(2) . . no
C2 C3 C4 120.5(2) . . no
C3 C4 C5 117.9(2) . . no
C3 C4 C8 121.6(2) . . no
C5 C4 C8 120.5(2) . . no
C4 C5 C6 119.7(3) . . no
N1 C6 C5 122.3(2) . . yes
N1 C6 C7 116.8(2) . . yes
C5 C6 C7 120.9(2) . . no
C4 C8 C9 121.1(2) . . no
C4 C8 C10 121.6(2) . . no
C9 C8 C10 117.3(2) . . no
C8 C9 C10 121.1(3) . 3_766 no
C8 C10 C9 121.6(2) . 3_766 no
Y1 C11 C12 74.2(2) . . yes
Y1 C11 C15 75.4(2) . . yes
C12 C11 C15 108.1(3) . . no
Y1 C12 C11 76.07(18) . . yes
Y1 C12 C13 74.21(18) . . yes
C11 C12 C13 108.8(3) . . no
Y1 C13 C12 75.94(17) . . yes
Y1 C13 C14 76.08(17) . . yes
C12 C13 C14 108.8(3) . . no
Y1 C14 C13 73.56(18) . . yes
Y1 C14 C15 75.9(2) . . yes
C13 C14 C15 107.3(3) . . no
Y1 C15 C11 74.4(2) . . yes
Y1 C15 C14 73.8(2) . . yes
C11 C15 C14 107.0(3) . . no
Y1 C16 C17 76.36(16) . . yes
Y1 C16 C20 75.14(16) . . yes
C17 C16 C20 108.1(2) . . no
Y1 C17 C16 73.16(16) . . yes
Y1 C17 C18 75.57(17) . . yes
C16 C17 C18 107.9(2) . . no
Y1 C18 C17 74.02(16) . . yes
Y1 C18 C19 74.85(16) . . yes
C17 C18 C19 107.7(2) . . no
Y1 C19 C18 75.11(16) . . yes
Y1 C19 C20 73.19(16) . . yes
C18 C19 C20 108.6(2) . . no
Y1 C20 C16 73.97(16) . . yes
Y1 C20 C19 76.51(16) . . yes
C16 C20 C19 107.6(2) . . no
O1 C21 C22 105.3(4) . . yes
O1 C21A C22A 103.2(9) . . yes
C21 C22 C23 100.7(4) . . no
C21A C22A C23A 100.4(10) . . no
C22 C23 C24 101.2(6) . . no
C22A C23A C24A 101.2(11) . . no
O1 C24 C23 105.2(5) . . yes
O1 C24A C23A 106.6(13) . . yes
Y1 C1 H1A 139.8(18) . . no
Y1 C1 H1B 84.9(17) . . no
C2 C1 H1A 116.6(18) . . no
C2 C1 H1B 113.6(18) . . no
H1A C1 H1B 111(2) . . no
C2 C3 H3 120.00 . . no
C4 C3 H3 120.00 . . no
C4 C5 H5 120.00 . . no
C6 C5 H5 120.00 . . no
C6 C7 H7A 109.00 . . no
C6 C7 H7B 109.00 . . no
C6 C7 H7C 109.00 . . no
H7A C7 H7B 110.00 . . no
H7A C7 H7C 109.00 . . no
H7B C7 H7C 109.00 . . no
C8 C9 H9 119.00 . . no
C10 C9 H9 119.00 3_766 . no
C8 C10 H10 119.00 . . no
C9 C10 H10 119.00 3_766 . no
Y1 C11 H11 125.00 . . no
C12 C11 H11 125.00 . . no
C15 C11 H11 125.00 . . no
Y1 C12 H12 125.00 . . no
C11 C12 H12 125.00 . . no
C13 C12 H12 125.00 . . no
Y1 C13 H13 125.00 . . no
C12 C13 H13 125.00 . . no
C14 C13 H13 125.00 . . no
Y1 C14 H14 126.00 . . no
C13 C14 H14 126.00 . . no
C15 C14 H14 126.00 . . no
Y1 C15 H15 126.00 . . no
C11 C15 H15 126.00 . . no
C14 C15 H15 126.00 . . no
Y1 C16 H16 125.00 . . no
C17 C16 H16 125.00 . . no
C20 C16 H16 125.00 . . no
Y1 C17 H17 126.00 . . no
C16 C17 H17 126.00 . . no
C18 C17 H17 126.00 . . no
Y1 C18 H18 126.00 . . no
C17 C18 H18 126.00 . . no
C19 C18 H18 126.00 . . no
Y1 C19 H19 125.00 . . no
C18 C19 H19 125.00 . . no
C20 C19 H19 125.00 . . no
Y1 C20 H20 126.00 . . no
C16 C20 H20 126.00 . . no
C19 C20 H20 126.00 . . no
O1 C21 H21A 111.00 . . no
O1 C21 H21B 111.00 . . no
C22 C21 H21A 111.00 . . no
C22 C21 H21B 111.00 . . no
H21A C21 H21B 109.00 . . no
O1 C21A H21C 111.00 . . no
O1 C21A H21D 111.00 . . no
C22A C21A H21C 111.00 . . no
C22A C21A H21D 111.00 . . no
H21C C21A H21D 109.00 . . no
H22A C22 H22B 109.00 . . no
C21 C22 H22B 112.00 . . no
C23 C22 H22A 112.00 . . no
C21 C22 H22A 112.00 . . no
C23 C22 H22B 112.00 . . no
C21A C22A H22D 112.00 . . no
C23A C22A H22C 112.00 . . no
C21A C22A H22C 112.00 . . no
H22C C22A H22D 109.00 . . no
C23A C22A H22D 112.00 . . no
C22 C23 H23B 112.00 . . no
C22 C23 H23A 111.00 . . no
H23A C23 H23B 109.00 . . no
C24 C23 H23A 112.00 . . no
C24 C23 H23B 112.00 . . no
C22A C23A H23D 112.00 . . no
H23C C23A H23D 109.00 . . no
C24A C23A H23C 111.00 . . no
C24A C23A H23D 112.00 . . no
C22A C23A H23C 112.00 . . no
O1 C24 H24A 111.00 . . no
O1 C24 H24B 111.00 . . no
C23 C24 H24A 111.00 . . no
C23 C24 H24B 111.00 . . no
H24A C24 H24B 109.00 . . no
O1 C24A H24C 110.00 . . no
O1 C24A H24D 110.00 . . no
C23A C24A H24C 111.00 . . no
C23A C24A H24D 111.00 . . no
H24C C24A H24D 109.00 . . no

loop_
_geom_bond_atom_site_label_1
_geom_bond_atom_site_label_2
_geom_bond_distance
_geom_bond_site_symmetry_2
_geom_bond_publ_flag
Y1 O1 2.441(2) . yes
Y1 N1 2.444(2) . yes
Y1 C1 2.524(3) . yes
Y1 C2 2.843(3) . yes
Y1 C11 2.695(4) . yes
Y1 C12 2.671(3) . yes
Y1 C13 2.650(3) . yes
Y1 C14 2.682(3) . yes
Y1 C15 2.708(4) . yes
Y1 C16 2.640(3) . yes
Y1 C17 2.681(3) . yes
Y1 C18 2.700(3) . yes
Y1 C19 2.697(3) . yes
Y1 C20 2.655(3) . yes
O1 C21 1.449(7) . yes
O1 C24 1.461(10) . yes
O1 C21A 1.477(14) . yes
O1 C24A 1.46(2) . yes
N1 C2 1.370(3) . yes
N1 C6 1.352(3) . yes
C1 C2 1.421(4) . no
C2 C3 1.418(4) . no
C3 C4 1.375(4) . no
C4 C5 1.417(4) . no
C4 C8 1.489(4) . no
C5 C6 1.377(4) . no
C6 C7 1.505(4) . no
C8 C9 1.400(4) . no
C8 C10 1.398(4) . no
C9 C10 1.381(4) 3_766 no
C11 C12 1.377(5) . no
C11 C15 1.411(6) . no
C12 C13 1.371(4) . no
C13 C14 1.396(5) . no
C14 C15 1.409(5) . no
C16 C17 1.399(4) . no
C16 C20 1.410(4) . no
C17 C18 1.411(4) . no
C18 C19 1.399(4) . no
C19 C20 1.400(4) . no
C21 C22 1.515(8) . no
C21A C22A 1.514(19) . no
C22 C23 1.533(8) . no
C22A C23A 1.533(15) . no
C23 C24 1.518(11) . no
C23A C24A 1.52(2) . no
C1 H1A 0.92(3) . no
C1 H1B 0.92(3) . no
C3 H3 0.9500 . no
C5 H5 0.9500 . no
C7 H7A 0.9800 . no
C7 H7B 0.9800 . no
C7 H7C 0.9800 . no
C9 H9 0.9500 . no
C10 H10 0.9500 . no
C11 H11 1.0000 . no
C12 H12 1.0000 . no
C13 H13 1.0000 . no
C14 H14 1.0000 . no
C15 H15 1.0000 . no
C16 H16 1.0000 . no
C17 H17 1.0000 . no
C18 H18 1.0000 . no
C19 H19 1.0000 . no
C20 H20 1.0000 . no
C21 H21A 0.9900 . no
C21 H21B 0.9900 . no
C21A H21D 0.9900 . no
C21A H21C 0.9900 . no
C22 H22B 0.9900 . no
C22 H22A 0.9900 . no
C22A H22D 0.9900 . no
C22A H22C 0.9900 . no
C23 H23B 0.9900 . no
C23 H23A 0.9900 . no
C23A H23D 0.9900 . no
C23A H23C 0.9900 . no
C24 H24B 0.9900 . no
C24 H24A 0.9900 . no
C24A H24C 0.9900 . no
C24A H24D 0.9900 . no

loop_
_geom_torsion_atom_site_label_1
_geom_torsion_atom_site_label_2
_geom_torsion_atom_site_label_3
_geom_torsion_atom_site_label_4
_geom_torsion
_geom_torsion_site_symmetry_3
_geom_torsion_site_symmetry_4
_geom_torsion_publ_flag
N1 Y1 O1 C21 156.6(3) . . no
N1 Y1 O1 C24 -42.9(5) . . no
C1 Y1 O1 C21 158.7(3) . . no
C1 Y1 O1 C24 -40.9(5) . . no
C2 Y1 O1 C21 148.8(3) . . no
C2 Y1 O1 C24 -50.8(5) . . no
C11 Y1 O1 C21 -111.7(3) . . no
C11 Y1 O1 C24 48.7(5) . . no
C12 Y1 O1 C21 -110.2(3) . . no
C12 Y1 O1 C24 50.3(5) . . no
C13 Y1 O1 C21 -77.2(3) . . no
C13 Y1 O1 C24 83.3(5) . . no
C14 Y1 O1 C21 -62.8(3) . . no
C14 Y1 O1 C24 97.7(5) . . no
C15 Y1 O1 C21 -83.6(3) . . no
C15 Y1 O1 C24 76.9(5) . . no
C16 Y1 O1 C21 19.4(3) . . no
C16 Y1 O1 C24 179.9(5) . . no
C17 Y1 O1 C21 53.5(3) . . no
C17 Y1 O1 C24 -146.0(5) . . no
C18 Y1 O1 C21 68.3(3) . . no
C18 Y1 O1 C24 -131.2(5) . . no
C19 Y1 O1 C21 48.3(3) . . no
C19 Y1 O1 C24 -151.3(5) . . no
C20 Y1 O1 C21 19.4(3) . . no
C20 Y1 O1 C24 179.9(5) . . no
O1 Y1 N1 C2 -15.61(19) . . no
O1 Y1 N1 C6 -156.2(2) . . no
C1 Y1 N1 C2 -17.98(15) . . no
C1 Y1 N1 C6 -158.6(3) . . no
C2 Y1 N1 C6 -140.6(3) . . no
C11 Y1 N1 C2 -103.19(15) . . no
C11 Y1 N1 C6 116.2(3) . . no
C12 Y1 N1 C2 -125.18(16) . . no
C12 Y1 N1 C6 94.2(3) . . no
C13 Y1 N1 C2 -152.19(16) . . no
C13 Y1 N1 C6 67.2(3) . . no
C14 Y1 N1 C2 -149.61(15) . . no
C14 Y1 N1 C6 69.8(3) . . no
C15 Y1 N1 C2 -114.61(17) . . no
C15 Y1 N1 C6 104.8(3) . . no
C16 Y1 N1 C2 126.32(15) . . no
C16 Y1 N1 C6 -14.3(3) . . no
C17 Y1 N1 C2 107.18(15) . . no
C17 Y1 N1 C6 -33.4(2) . . no
C18 Y1 N1 C2 77.83(15) . . no
C18 Y1 N1 C6 -62.8(3) . . no
C19 Y1 N1 C2 76.39(16) . . no
C19 Y1 N1 C6 -64.2(3) . . no
C20 Y1 N1 C2 109.15(15) . . no
C20 Y1 N1 C6 -31.5(3) . . no
O1 Y1 C1 C2 -161.02(16) . . no
N1 Y1 C1 C2 17.32(14) . . no
C11 Y1 C1 C2 114.03(17) . . no
C12 Y1 C1 C2 84.97(17) . . no
C13 Y1 C1 C2 77.34(19) . . no
C14 Y1 C1 C2 113.60(18) . . no
C15 Y1 C1 C2 133.17(17) . . no
C16 Y1 C1 C2 -43.0(2) . . no
C17 Y1 C1 C2 -38.48(17) . . no
C18 Y1 C1 C2 -64.45(16) . . no
C19 Y1 C1 C2 -90.91(16) . . no
C20 Y1 C1 C2 -89.41(19) . . no
O1 Y1 C2 N1 168.72(13) . . no
O1 Y1 C2 C1 19.72(17) . . no
O1 Y1 C2 C3 -93.8(4) . . no
N1 Y1 C2 C1 -149.0(2) . . no
N1 Y1 C2 C3 97.5(4) . . no
C1 Y1 C2 N1 149.0(2) . . no
C1 Y1 C2 C3 -113.5(4) . . no
C11 Y1 C2 N1 80.73(16) . . no
C11 Y1 C2 C1 -68.27(17) . . no
C11 Y1 C2 C3 178.2(4) . . no
C12 Y1 C2 N1 52.05(16) . . no
C12 Y1 C2 C1 -96.95(17) . . no
C12 Y1 C2 C3 149.5(4) . . no
C13 Y1 C2 N1 30.52(18) . . no
C13 Y1 C2 C1 -118.48(17) . . no
C13 Y1 C2 C3 128.0(4) . . no
C14 Y1 C2 N1 45.6(2) . . no
C14 Y1 C2 C1 -103.4(2) . . no
C14 Y1 C2 C3 143.1(4) . . no
C15 Y1 C2 N1 86.86(19) . . no
C15 Y1 C2 C1 -62.1(2) . . no
C15 Y1 C2 C3 -175.6(4) . . no
C16 Y1 C2 N1 -60.74(16) . . no
C16 Y1 C2 C1 150.26(16) . . no
C16 Y1 C2 C3 36.8(4) . . no
C17 Y1 C2 N1 -67.49(15) . . no
C17 Y1 C2 C1 143.51(17) . . no
C17 Y1 C2 C3 30.0(4) . . no
C18 Y1 C2 N1 -97.80(15) . . no
C18 Y1 C2 C1 113.19(17) . . no
C18 Y1 C2 C3 -0.3(4) . . no
C19 Y1 C2 N1 -113.39(15) . . no
C19 Y1 C2 C1 97.60(17) . . no
C19 Y1 C2 C3 -15.9(4) . . no
C20 Y1 C2 N1 -92.67(16) . . no
C20 Y1 C2 C1 118.33(17) . . no
C20 Y1 C2 C3 4.8(4) . . no
O1 Y1 C11 C12 177.09(18) . . no
O1 Y1 C11 C15 63.0(2) . . no
N1 Y1 C11 C12 -46.72(18) . . no
N1 Y1 C11 C15 -160.8(2) . . no
C1 Y1 C11 C12 -102.84(18) . . no
C1 Y1 C11 C15 143.1(2) . . no
C2 Y1 C11 C12 -75.20(18) . . no
C2 Y1 C11 C15 170.7(2) . . no
C12 Y1 C11 C15 -114.1(3) . . no
C13 Y1 C11 C12 36.59(17) . . no
C13 Y1 C11 C15 -77.5(2) . . no
C14 Y1 C11 C12 76.78(19) . . no
C14 Y1 C11 C15 -37.3(2) . . no
C15 Y1 C11 C12 114.1(3) . . no
C16 Y1 C11 C12 57.7(2) . . no
C16 Y1 C11 C15 -56.4(2) . . no
C17 Y1 C11 C12 20.7(3) . . no
C17 Y1 C11 C15 -93.4(3) . . no
C19 Y1 C11 C12 134.1(2) . . no
C19 Y1 C11 C15 20.0(3) . . no
C20 Y1 C11 C12 98.1(2) . . no
C20 Y1 C11 C15 -16.0(2) . . no
O1 Y1 C12 C11 -3.19(19) . . no
O1 Y1 C12 C13 111.4(2) . . no
N1 Y1 C12 C11 131.21(18) . . no
N1 Y1 C12 C13 -114.2(2) . . no
C1 Y1 C12 C11 78.18(18) . . no
C1 Y1 C12 C13 -167.3(2) . . no
C2 Y1 C12 C11 108.02(18) . . no
C2 Y1 C12 C13 -137.4(2) . . no
C11 Y1 C12 C13 114.6(3) . . no
C13 Y1 C12 C11 -114.6(3) . . no
C14 Y1 C12 C11 -77.3(2) . . no
C14 Y1 C12 C13 37.3(2) . . no
C15 Y1 C12 C11 -37.16(19) . . no
C15 Y1 C12 C13 77.4(2) . . no
C16 Y1 C12 C11 -135.69(17) . . no
C16 Y1 C12 C13 -21.1(2) . . no
C17 Y1 C12 C11 -167.64(16) . . no
C17 Y1 C12 C13 -53.1(2) . . no
C18 Y1 C12 C11 179.71(17) . . no
C18 Y1 C12 C13 -65.7(3) . . no
C19 Y1 C12 C11 -112.4(3) . . no
C19 Y1 C12 C13 2.2(4) . . no
C20 Y1 C12 C11 -106.70(18) . . no
C20 Y1 C12 C13 7.9(3) . . no
O1 Y1 C13 C12 -84.5(2) . . no
O1 Y1 C13 C14 29.4(2) . . no
N1 Y1 C13 C12 61.6(2) . . no
N1 Y1 C13 C14 175.5(2) . . no
C1 Y1 C13 C12 15.4(3) . . no
C1 Y1 C13 C14 129.28(19) . . no
C2 Y1 C13 C12 47.5(2) . . no
C2 Y1 C13 C14 161.33(18) . . no
C11 Y1 C13 C12 -36.4(2) . . no
C11 Y1 C13 C14 77.4(2) . . no
C12 Y1 C13 C14 113.9(3) . . no
C14 Y1 C13 C12 -113.9(3) . . no
C15 Y1 C13 C12 -76.5(3) . . no
C15 Y1 C13 C14 37.4(2) . . no
C16 Y1 C13 C12 160.0(2) . . no
C16 Y1 C13 C14 -86.2(2) . . no
C17 Y1 C13 C12 135.2(2) . . no
C17 Y1 C13 C14 -111.0(2) . . no
C18 Y1 C13 C12 142.2(2) . . no
C18 Y1 C13 C14 -103.9(2) . . no
C19 Y1 C13 C12 -179.0(2) . . no
C19 Y1 C13 C14 -65.1(2) . . no
C20 Y1 C13 C12 -173.7(2) . . no
C20 Y1 C13 C14 -59.9(2) . . no
O1 Y1 C14 C13 -155.26(19) . . no
O1 Y1 C14 C15 -42.1(2) . . no
N1 Y1 C14 C13 -5.1(2) . . no
N1 Y1 C14 C15 108.0(2) . . no
C1 Y1 C14 C13 -75.3(2) . . no
C1 Y1 C14 C15 37.8(3) . . no
C2 Y1 C14 C13 -28.1(3) . . no
C2 Y1 C14 C15 85.0(3) . . no
C11 Y1 C14 C13 -75.9(2) . . no
C11 Y1 C14 C15 37.3(2) . . no
C12 Y1 C14 C13 -36.63(19) . . no
C12 Y1 C14 C15 76.5(2) . . no
C13 Y1 C14 C15 113.2(3) . . no
C15 Y1 C14 C13 -113.2(3) . . no
C16 Y1 C14 C13 89.2(2) . . no
C16 Y1 C14 C15 -157.7(2) . . no
C17 Y1 C14 C13 76.6(2) . . no
C17 Y1 C14 C15 -170.3(2) . . no
C18 Y1 C14 C13 102.1(2) . . no
C18 Y1 C14 C15 -144.7(2) . . no
C19 Y1 C14 C13 129.97(19) . . no
C19 Y1 C14 C15 -116.9(2) . . no
C20 Y1 C14 C13 120.3(2) . . no
C20 Y1 C14 C15 -126.5(2) . . no
O1 Y1 C15 C11 -111.2(2) . . no
O1 Y1 C15 C14 135.4(2) . . no
N1 Y1 C15 C11 23.1(2) . . no
N1 Y1 C15 C14 -90.3(2) . . no
C1 Y1 C15 C11 -40.6(2) . . no
C1 Y1 C15 C14 -153.9(2) . . no
C2 Y1 C15 C11 -12.0(3) . . no
C2 Y1 C15 C14 -125.4(2) . . no
C11 Y1 C15 C14 -113.4(3) . . no
C12 Y1 C15 C11 36.48(18) . . no
C12 Y1 C15 C14 -76.9(2) . . no
C13 Y1 C15 C11 75.9(2) . . no
C13 Y1 C15 C14 -37.44(19) . . no
C14 Y1 C15 C11 113.4(3) . . no
C16 Y1 C15 C11 136.74(19) . . no
C16 Y1 C15 C14 23.4(2) . . no
C17 Y1 C15 C11 127.4(2) . . no
C17 Y1 C15 C14 14.0(3) . . no
C18 Y1 C15 C11 177.29(17) . . no
C18 Y1 C15 C14 63.9(3) . . no
C19 Y1 C15 C11 -168.80(17) . . no
C19 Y1 C15 C14 77.9(2) . . no
C20 Y1 C15 C11 167.60(19) . . no
C20 Y1 C15 C14 54.3(2) . . no
O1 Y1 C16 C17 113.33(16) . . no
O1 Y1 C16 C20 0.02(18) . . no
N1 Y1 C16 C17 -38.43(17) . . no
N1 Y1 C16 C20 -151.74(16) . . no
C1 Y1 C16 C17 8.5(2) . . no
C1 Y1 C16 C20 -104.78(19) . . no
C2 Y1 C16 C17 -13.33(18) . . no
C2 Y1 C16 C20 -126.64(16) . . no
C11 Y1 C16 C17 -141.37(17) . . no
C11 Y1 C16 C20 105.32(18) . . no
C12 Y1 C16 C17 -114.90(17) . . no
C12 Y1 C16 C20 131.79(17) . . no
C13 Y1 C16 C17 -125.34(18) . . no
C13 Y1 C16 C20 121.35(17) . . no
C14 Y1 C16 C17 -156.05(18) . . no
C14 Y1 C16 C20 90.64(17) . . no
C15 Y1 C16 C17 -167.75(17) . . no
C15 Y1 C16 C20 78.94(19) . . no
C17 Y1 C16 C20 -113.3(2) . . no
C18 Y1 C16 C17 36.85(16) . . no
C18 Y1 C16 C20 -76.46(17) . . no
C19 Y1 C16 C17 76.21(17) . . no
C19 Y1 C16 C20 -37.10(15) . . no
C20 Y1 C16 C17 113.3(2) . . no
O1 Y1 C17 C16 -84.11(17) . . no
O1 Y1 C17 C18 30.07(19) . . no
N1 Y1 C17 C16 140.21(17) . . no
N1 Y1 C17 C18 -105.61(17) . . no
C1 Y1 C17 C16 -174.04(16) . . no
C1 Y1 C17 C18 -59.86(18) . . no
C2 Y1 C17 C16 167.76(17) . . no
C2 Y1 C17 C18 -78.06(17) . . no
C11 Y1 C17 C16 67.2(2) . . no
C11 Y1 C17 C18 -178.65(18) . . no
C12 Y1 C17 C16 78.81(18) . . no
C12 Y1 C17 C18 -167.02(16) . . no
C13 Y1 C17 C16 55.00(18) . . no
C13 Y1 C17 C18 169.18(17) . . no
C14 Y1 C17 C16 25.08(18) . . no
C14 Y1 C17 C18 139.26(17) . . no
C15 Y1 C17 C16 17.7(3) . . no
C15 Y1 C17 C18 131.8(2) . . no
C16 Y1 C17 C18 114.2(2) . . no
C18 Y1 C17 C16 -114.2(2) . . no
C19 Y1 C17 C16 -77.46(18) . . no
C19 Y1 C17 C18 36.72(16) . . no
C20 Y1 C17 C16 -37.68(16) . . no
C20 Y1 C17 C18 76.50(18) . . no
O1 Y1 C18 C17 -155.24(16) . . no
O1 Y1 C18 C19 -41.29(16) . . no
N1 Y1 C18 C17 68.67(17) . . no
N1 Y1 C18 C19 -177.38(16) . . no
C1 Y1 C18 C17 124.67(17) . . no
C1 Y1 C18 C19 -121.38(16) . . no
C2 Y1 C18 C17 97.34(17) . . no
C2 Y1 C18 C19 -148.71(17) . . no
C12 Y1 C18 C17 22.1(3) . . no
C12 Y1 C18 C19 136.07(19) . . no
C13 Y1 C18 C17 -13.9(2) . . no
C13 Y1 C18 C19 100.09(18) . . no
C14 Y1 C18 C17 -53.7(2) . . no
C14 Y1 C18 C19 60.3(2) . . no
C15 Y1 C18 C17 -89.9(3) . . no
C15 Y1 C18 C19 24.1(3) . . no
C16 Y1 C18 C17 -36.94(16) . . no
C16 Y1 C18 C19 77.01(17) . . no
C17 Y1 C18 C19 114.0(2) . . no
C19 Y1 C18 C17 -114.0(2) . . no
C20 Y1 C18 C17 -77.46(18) . . no
C20 Y1 C18 C19 36.50(15) . . no
O1 Y1 C19 C18 137.08(17) . . no
O1 Y1 C19 C20 -107.81(17) . . no
N1 Y1 C19 C18 2.86(18) . . no
N1 Y1 C19 C20 117.97(16) . . no
C1 Y1 C19 C18 62.85(17) . . no
C1 Y1 C19 C20 177.96(16) . . no
C2 Y1 C19 C18 31.78(17) . . no
C2 Y1 C19 C20 146.89(16) . . no
C11 Y1 C19 C18 -178.02(17) . . no
C11 Y1 C19 C20 -62.9(2) . . no
C12 Y1 C19 C18 -106.2(3) . . no
C12 Y1 C19 C20 9.0(4) . . no
C13 Y1 C19 C18 -104.80(18) . . no
C13 Y1 C19 C20 10.3(2) . . no
C14 Y1 C19 C18 -134.30(16) . . no
C14 Y1 C19 C20 -19.19(19) . . no
C15 Y1 C19 C18 -166.31(16) . . no
C15 Y1 C19 C20 -51.2(2) . . no
C16 Y1 C19 C18 -77.26(17) . . no
C16 Y1 C19 C20 37.85(16) . . no
C17 Y1 C19 C18 -37.19(15) . . no
C17 Y1 C19 C20 77.92(18) . . no
C18 Y1 C19 C20 115.1(2) . . no
C20 Y1 C19 C18 -115.1(2) . . no
O1 Y1 C20 C16 -179.97(17) . . no
O1 Y1 C20 C19 66.86(16) . . no
N1 Y1 C20 C16 34.70(19) . . no
N1 Y1 C20 C19 -78.46(18) . . no
C1 Y1 C20 C16 110.30(18) . . no
C1 Y1 C20 C19 -2.9(2) . . no
C2 Y1 C20 C16 70.43(18) . . no
C2 Y1 C20 C19 -42.7(2) . . no
C11 Y1 C20 C16 -101.06(18) . . no
C11 Y1 C20 C19 145.78(17) . . no
C12 Y1 C20 C16 -62.6(2) . . no
C12 Y1 C20 C19 -175.76(17) . . no
C13 Y1 C20 C16 -58.66(18) . . no
C13 Y1 C20 C19 -171.82(18) . . no
C14 Y1 C20 C16 -84.82(17) . . no
C14 Y1 C20 C19 162.03(18) . . no
C15 Y1 C20 C16 -109.21(17) . . no
C15 Y1 C20 C19 137.64(18) . . no
C16 Y1 C20 C19 -113.2(2) . . no
C17 Y1 C20 C16 37.16(15) . . no
C17 Y1 C20 C19 -76.00(18) . . no
C18 Y1 C20 C16 76.99(17) . . no
C18 Y1 C20 C19 -36.16(16) . . no
C19 Y1 C20 C16 113.2(2) . . no
Y1 O1 C21 C22 146.1(3) . . no
C24 O1 C21 C22 -16.6(7) . . no
Y1 O1 C24 C23 -174.4(4) . . no
C21 O1 C24 C23 -11.0(8) . . no
Y1 N1 C2 C1 30.2(2) . . no
Y1 N1 C2 C3 -146.0(2) . . no
C6 N1 C2 Y1 151.0(2) . . no
C6 N1 C2 C1 -178.8(2) . . no
C6 N1 C2 C3 5.0(3) . . no
Y1 N1 C6 C5 130.7(2) . . no
Y1 N1 C6 C7 -48.8(4) . . no
C2 N1 C6 C5 -2.7(4) . . no
C2 N1 C6 C7 177.9(2) . . no
Y1 C1 C2 N1 -29.1(2) . . no
Y1 C1 C2 C3 146.8(2) . . no
Y1 C2 C3 C4 -84.3(4) . . no
N1 C2 C3 C4 -4.4(4) . . no
C1 C2 C3 C4 179.9(3) . . no
C2 C3 C4 C5 1.4(4) . . no
C2 C3 C4 C8 -177.6(2) . . no
C3 C4 C5 C6 1.0(4) . . no
C8 C4 C5 C6 179.9(2) . . no
C3 C4 C8 C9 -28.8(4) . . no
C3 C4 C8 C10 152.5(3) . . no
C5 C4 C8 C9 152.2(3) . . no
C5 C4 C8 C10 -26.4(4) . . no
C4 C5 C6 N1 -0.3(4) . . no
C4 C5 C6 C7 179.1(2) . . no
C4 C8 C9 C10 -178.2(2) . 3_766 no
C10 C8 C9 C10 0.6(4) . 3_766 no
C4 C8 C10 C9 178.2(2) . 3_766 no
C9 C8 C10 C9 -0.6(4) . 3_766 no
C8 C9 C10 C8 -0.6(4) 3_766 3_766 no
Y1 C11 C12 C13 -67.6(2) . . no
C15 C11 C12 Y1 68.4(3) . . no
C15 C11 C12 C13 0.7(4) . . no
Y1 C11 C15 C14 67.2(3) . . no
C12 C11 C15 Y1 -67.6(2) . . no
C12 C11 C15 C14 -0.4(4) . . no
Y1 C12 C13 C14 -69.7(2) . . no
C11 C12 C13 Y1 68.9(2) . . no
C11 C12 C13 C14 -0.8(4) . . no
Y1 C13 C14 C15 -69.0(2) . . no
C12 C13 C14 Y1 69.6(2) . . no
C12 C13 C14 C15 0.6(4) . . no
Y1 C14 C15 C11 -67.5(3) . . no
C13 C14 C15 Y1 67.4(2) . . no
C13 C14 C15 C11 -0.1(4) . . no
Y1 C16 C17 C18 -68.2(2) . . no
C20 C16 C17 Y1 69.1(2) . . no
C20 C16 C17 C18 0.9(3) . . no
Y1 C16 C20 C19 69.8(2) . . no
C17 C16 C20 Y1 -69.9(2) . . no
C17 C16 C20 C19 -0.2(3) . . no
Y1 C17 C18 C19 -67.8(2) . . no
C16 C17 C18 Y1 66.6(2) . . no
C16 C17 C18 C19 -1.3(3) . . no
Y1 C18 C19 C20 -66.1(2) . . no
C17 C18 C19 Y1 67.3(2) . . no
C17 C18 C19 C20 1.2(3) . . no
Y1 C19 C20 C16 -68.0(2) . . no
C18 C19 C20 Y1 67.4(2) . . no
C18 C19 C20 C16 -0.6(3) . . no
O1 C21 C22 C23 36.8(5) . . no
C21 C22 C23 C24 -42.3(6) . . no
C22 C23 C24 O1 33.4(7) . . no
